data_4509855
loop_
_publ_author_name
'Cortijo, Miguel'
'Herrero, Santiago'
'Jim\'enez-Aparicio, Reyes'
'Perles, Josefina'
'Priego, Jos\'e L.'
'Torroba, Javier'

_publ_section_title
;
 Tuning of Adsorption and Magnetic Properties in a Series of
 Self-Templated Isostructural Ni(II) Metal&#x2212;Organic Frameworks
;
_journal_issue 2
_journal_name_full 'Crystal Growth &amp; Design'
_journal_page_first 716
_journal_paper_doi 10.1021/cg401590w
_journal_volume 14
_journal_year 2014
_chemical_formula_sum 'C41 H35 N5 Ni4 O17'
_chemical_formula_weight 1104.58
_chemical_name_systematic
; 
 ? 
;
_space_group_crystal_system monoclinic
_space_group_IT_number 14
_space_group_name_Hall '-P 2yn'
_space_group_name_H-M_alt 'P 1 21/n 1'
_symmetry_space_group_name_Hall '-P 2yn'
_symmetry_space_group_name_H-M 'P 1 21/n 1'
_atom_sites_solution_hydrogens geom
_atom_sites_solution_primary direct
_atom_sites_solution_secondary difmap
_audit_creation_method SHELXL-97
_cell_angle_alpha 90.00
_cell_angle_beta 101.981(2)
_cell_angle_gamma 90.00
_cell_formula_units_Z 4
_cell_length_a 13.1308(11)
_cell_length_b 18.3853(14)
_cell_length_c 21.7336(18)
_cell_measurement_temperature 296(2)
_cell_volume 5132.5(7)
_computing_structure_refinement 'SHELXL-97 (Sheldrick, 2008)'
_computing_structure_solution 'SHELXS-97 (Sheldrick, 2008)'
_diffrn_ambient_temperature 296(2)
_diffrn_measured_fraction_theta_full 1.000
_diffrn_measured_fraction_theta_max 1.000
_diffrn_radiation_monochromator graphite
_diffrn_radiation_source 'fine-focus sealed tube'
_diffrn_radiation_type MoK\a
_diffrn_radiation_wavelength 0.71073
_diffrn_reflns_av_R_equivalents 0.0834
_diffrn_reflns_av_sigmaI/netI 0.0841
_diffrn_reflns_limit_h_max 15
_diffrn_reflns_limit_h_min -15
_diffrn_reflns_limit_k_max 15
_diffrn_reflns_limit_k_min -22
_diffrn_reflns_limit_l_max 26
_diffrn_reflns_limit_l_min -26
_diffrn_reflns_number 37795
_diffrn_reflns_theta_full 25.35
_diffrn_reflns_theta_max 25.35
_diffrn_reflns_theta_min 1.46
_exptl_absorpt_coefficient_mu 1.514
_exptl_absorpt_correction_T_max 0.8048
_exptl_absorpt_correction_T_min 0.6194
_exptl_absorpt_correction_type multi-scan
_exptl_absorpt_process_details sadabs
_exptl_crystal_density_diffrn 1.429
_exptl_crystal_density_method 'not measured'
_exptl_crystal_F_000 2256
_exptl_crystal_size_max 0.35
_exptl_crystal_size_mid 0.35
_exptl_crystal_size_min 0.15
_refine_diff_density_max 1.648
_refine_diff_density_min -0.783
_refine_diff_density_rms 0.162
_refine_ls_extinction_method none
_refine_ls_goodness_of_fit_ref 1.047
_refine_ls_hydrogen_treatment refxyz
_refine_ls_matrix_type full
_refine_ls_number_parameters 623
_refine_ls_number_reflns 9397
_refine_ls_number_restraints 13
_refine_ls_restrained_S_all 1.047
_refine_ls_R_factor_all 0.1182
_refine_ls_R_factor_gt 0.0684
_refine_ls_shift/su_max 0.001
_refine_ls_shift/su_mean 0.000
_refine_ls_structure_factor_coef Fsqd
_refine_ls_weighting_details 'calc w=1/[\s^2^(Fo^2^)+(0.1092P)^2^+29.1989P] where P=(Fo^2^+2Fc^2^)/3'
_refine_ls_weighting_scheme calc
_refine_ls_wR_factor_gt 0.1864
_refine_ls_wR_factor_ref 0.2211
_reflns_number_gt 6033
_reflns_number_total 9397
_reflns_threshold_expression >2sigma(I)
_cod_data_source_file cg401590w_si_002.cif
_cod_data_source_block 4
_cod_database_code 4509855

loop_
_symmetry_equiv_pos_as_xyz
'x, y, z'
'-x+1/2, y+1/2, -z+1/2'
'-x, -y, -z'
'x-1/2, -y-1/2, z-1/2'

loop_
_atom_site_label
_atom_site_type_symbol
_atom_site_fract_x
_atom_site_fract_y
_atom_site_fract_z
_atom_site_U_iso_or_equiv
_atom_site_adp_type
_atom_site_occupancy
_atom_site_symmetry_multiplicity
_atom_site_calc_flag
_atom_site_refinement_flags
_atom_site_disorder_assembly
_atom_site_disorder_group
O17 O 0.7979(11) 0.7328(9) 0.3329(6) 0.067(4) Uani 0.50 1 d PG A 2
C43 C 0.802(2) 0.8028(9) 0.3609(9) 0.113(13) Uani 0.50 1 d PG A 2
H43A H 0.7472 0.8334 0.3379 0.135 Uiso 0.50 1 calc PR A 2
H43B H 0.8687 0.8257 0.3602 0.135 Uiso 0.50 1 calc PR A 2
C42 C 0.790(3) 0.7941(15) 0.4240(9) 0.24(4) Uani 0.50 1 d PG A 2
H42A H 0.8511 0.8129 0.4528 0.285 Uiso 0.50 1 calc PR A 2
H42B H 0.7297 0.8206 0.4305 0.285 Uiso 0.50 1 calc PR A 2
C41 C 0.779(2) 0.7187(17) 0.4349(8) 0.17(2) Uani 0.50 1 d PG A 2
H41A H 0.7123 0.7098 0.4465 0.202 Uiso 0.50 1 calc PR A 2
H41B H 0.8337 0.7021 0.4689 0.202 Uiso 0.50 1 calc PR A 2
C40 C 0.7832(19) 0.6808(10) 0.3786(10) 0.126(14) Uani 0.50 1 d PG A 2
H40A H 0.8405 0.6464 0.3861 0.151 Uiso 0.50 1 calc PR A 2
H40B H 0.7191 0.6541 0.3638 0.151 Uiso 0.50 1 calc PR A 2
C32 C 0.9548(5) 0.8331(3) 0.0282(3) 0.043(2) Uani 1 1 d G . .
C33 C 0.8813(6) 0.8854(4) 0.0346(3) 0.059(3) Uani 1 1 d G . .
H33 H 0.8483 0.8834 0.0686 0.071 Uiso 1 1 calc R . .
C34 C 0.8570(7) 0.9406(4) -0.0097(4) 0.101(6) Uani 1 1 d G B .
C35 C 0.9062(8) 0.9436(5) -0.0604(4) 0.123(7) Uani 1 1 d G . .
H35 H 0.8900 0.9805 -0.0900 0.147 Uiso 1 1 calc R . .
C36 C 0.9798(8) 0.8913(5) -0.0668(4) 0.103(6) Uani 1 1 d G . .
C37 C 1.0041(6) 0.8360(4) -0.0225(3) 0.064(3) Uani 1 1 d G . .
H37 H 1.0533 0.8011 -0.0268 0.077 Uiso 1 1 calc R . .
C1 C 0.7911(6) 0.8604(4) 0.1970(3) 0.0218(16) Uani 1 1 d . . .
C2 C 0.7288(6) 0.9254(4) 0.2113(4) 0.0232(17) Uani 1 1 d . . .
C3 C 0.7702(6) 0.9766(4) 0.2549(4) 0.032(2) Uani 1 1 d . . .
H3 H 0.8399 0.9738 0.2751 0.039 Uiso 1 1 calc R . .
C4 C 0.7913(6) 0.5325(4) 0.2312(4) 0.031(2) Uani 1 1 d . . .
H4 H 0.7617 0.5668 0.2014 0.038 Uiso 1 1 calc R . .
C5 C 0.9309(7) 0.4902(5) 0.3030(5) 0.050(3) Uani 1 1 d . . .
H5 H 1.0002 0.4947 0.3237 0.060 Uiso 1 1 calc R . .
C6 C 0.6269(7) 0.9334(5) 0.1807(5) 0.050(3) Uani 1 1 d . . .
H6 H 0.5971 0.9009 0.1494 0.060 Uiso 1 1 calc R . .
C7 C 1.3217(8) 0.6929(5) 0.1767(5) 0.043(2) Uani 1 1 d . . .
C8 C 0.4356(7) 0.6897(5) 0.1685(5) 0.045(2) Uani 1 1 d . . .
C9 C 0.4575(8) 0.6611(7) 0.1152(5) 0.068(4) Uani 1 1 d . . .
H9 H 0.4051 0.6408 0.0846 0.081 Uiso 1 1 calc R . .
C10 C 0.5607(8) 0.6627(7) 0.1073(6) 0.063(3) Uani 1 1 d . . .
H10 H 0.5736 0.6464 0.0691 0.076 Uiso 1 1 calc R . .
C11 C 0.6168(8) 0.7088(7) 0.2041(5) 0.059(3) Uani 1 1 d . . .
H11 H 0.6704 0.7242 0.2366 0.071 Uiso 1 1 calc R . .
C12 C 0.5151(8) 0.7109(7) 0.2139(5) 0.064(3) Uani 1 1 d . . .
H12 H 0.5026 0.7272 0.2522 0.077 Uiso 1 1 calc R . .
C13 C 1.0555(6) 0.7124(4) 0.3448(3) 0.0214(16) Uani 1 1 d . . .
C14 C 1.1122(6) 0.7238(4) 0.4119(4) 0.0263(18) Uani 1 1 d . . .
C15 C 1.1912(8) 0.7745(5) 0.4249(4) 0.041(2) Uani 1 1 d . . .
H15 H 1.2111 0.8002 0.3925 0.050 Uiso 1 1 calc R . .
C16 C 1.2402(7) 0.7865(5) 0.4865(4) 0.040(2) Uani 1 1 d . . .
H16 H 1.2957 0.8190 0.4943 0.048 Uiso 1 1 calc R . .
C17 C 0.6384(8) 0.7961(5) 0.0223(4) 0.046(3) Uani 1 1 d . . .
H17 H 0.6199 0.8213 0.0555 0.055 Uiso 1 1 calc R . .
C18 C 1.0877(8) 0.6875(5) 0.4615(4) 0.044(3) Uani 1 1 d . . .
H18 H 1.0368 0.6516 0.4544 0.053 Uiso 1 1 calc R . .
C19 C 1.1764(6) 0.5284(4) 0.2236(4) 0.0287(18) Uani 1 1 d . . .
C20 C 1.2558(6) 0.4693(4) 0.2453(4) 0.0324(19) Uani 1 1 d . . .
C21 C 1.2489(7) 0.4179(5) 0.2904(5) 0.043(2) Uani 1 1 d . . .
H21 H 1.1937 0.4197 0.3111 0.051 Uiso 1 1 calc R . .
C22 C 1.1780(7) 0.8643(4) 0.1949(4) 0.035(2) Uani 1 1 d . . .
H22 H 1.1856 0.8302 0.1645 0.042 Uiso 1 1 calc R . .
C23 C 1.0883(7) 0.9093(5) 0.2659(5) 0.039(2) Uani 1 1 d . . .
H23 H 1.0318 0.9068 0.2855 0.047 Uiso 1 1 calc R . .
C24 C 1.3403(7) 0.4641(5) 0.2171(4) 0.038(2) Uani 1 1 d . . .
H24 H 1.3491 0.4977 0.1867 0.046 Uiso 1 1 calc R . .
C25 C 0.8836(6) 0.5770(4) 0.1007(4) 0.0250(17) Uani 1 1 d . . .
C26 C 0.8775(6) 0.5137(4) 0.0539(4) 0.0314(19) Uani 1 1 d . . .
C27 C 0.7980(7) 0.5120(5) 0.0004(4) 0.042(2) Uani 1 1 d . . .
H27 H 0.7430 0.5447 -0.0041 0.050 Uiso 1 1 calc R . .
C28 C 1.1984(7) 0.5392(5) 0.0464(5) 0.044(2) Uani 1 1 d . . .
H28 H 1.2516 0.5390 0.0822 0.053 Uiso 1 1 calc R . .
C29 C 1.0522(8) 0.5892(5) -0.0108(5) 0.052(3) Uani 1 1 d . . .
H29 H 1.0027 0.6261 -0.0160 0.063 Uiso 1 1 calc R . .
C30 C 0.9535(7) 0.4616(5) 0.0605(5) 0.043(2) Uani 1 1 d . . .
H30 H 1.0067 0.4596 0.0961 0.052 Uiso 1 1 calc R . .
C31 C 0.9761(6) 0.7722(4) 0.0744(4) 0.0270(18) Uani 1 1 d . . .
N1 N 0.8916(5) 0.5393(3) 0.2587(3) 0.0261(15) Uani 1 1 d . . .
N2 N 0.6415(5) 0.6858(4) 0.1503(4) 0.0347(17) Uani 1 1 d . . .
N3 N 0.7126(5) 0.7457(3) 0.0354(3) 0.0279(15) Uani 1 1 d . . .
N4 N 1.0963(5) 0.8587(3) 0.2219(3) 0.0244(14) Uani 1 1 d . . .
N5 N 1.1230(5) 0.5882(4) 0.0426(3) 0.0329(16) Uani 1 1 d . . .
O1 O 0.8782(4) 0.6948(2) 0.2134(2) 0.0166(10) Uani 1 1 d . . .
H1 H 0.8407 0.7008 0.2477 0.020 Uiso 1 1 calc R . .
O2 O 1.0858(4) 0.6922(2) 0.2054(2) 0.0181(11) Uani 1 1 d . . .
H2 H 1.1515 0.6968 0.2362 0.022 Uiso 1 1 calc R . .
O3 O 0.7428(4) 0.8189(3) 0.1553(3) 0.0287(13) Uani 1 1 d . . .
O4 O 0.8817(4) 0.8543(3) 0.2267(3) 0.0266(12) Uani 1 1 d . . .
O5 O 1.3075(6) 0.7029(5) 0.2309(4) 0.073(3) Uani 1 1 d . . .
O6 O 1.2550(5) 0.6875(4) 0.1272(3) 0.0465(17) Uani 1 1 d . . .
O7 O 1.0374(4) 0.7685(3) 0.3118(2) 0.0273(12) Uani 1 1 d . . .
O8 O 1.0328(4) 0.6479(3) 0.3282(2) 0.0252(12) Uani 1 1 d . . .
O9 O 1.1094(4) 0.5401(3) 0.2560(3) 0.0284(13) Uani 1 1 d . . .
O10 O 1.1850(5) 0.5598(3) 0.1740(3) 0.0392(15) Uani 1 1 d . . .
O11 O 0.8056(4) 0.6167(3) 0.0945(3) 0.0281(13) Uani 1 1 d . . .
O12 O 0.9690(4) 0.5842(3) 0.1391(2) 0.0258(12) Uani 1 1 d . . .
O13 O 0.9276(4) 0.7715(3) 0.1187(2) 0.0238(12) Uani 1 1 d . . .
O14 O 1.0437(5) 0.7264(3) 0.0676(3) 0.0408(16) Uani 1 1 d . . .
Ni1 Ni 0.78532(7) 0.71855(5) 0.12907(4) 0.0173(2) Uani 1 1 d . . .
Ni2 Ni 0.98845(7) 0.77472(5) 0.21591(4) 0.0151(2) Uani 1 1 d . . .
Ni3 Ni 0.99230(7) 0.61656(5) 0.23518(4) 0.0158(2) Uani 1 1 d . . .
Ni4 Ni 1.11143(8) 0.64568(5) 0.12563(5) 0.0239(3) Uani 1 1 d . . .
C39 C 1.010(2) 0.9445(14) -0.1602(11) 0.224(15) Uani 1 1 d . . .
H39A H 1.0559 0.9400 -0.1890 0.336 Uiso 1 1 calc R . .
H39B H 1.0198 0.9911 -0.1398 0.336 Uiso 1 1 calc R . .
H39C H 0.9390 0.9404 -0.1829 0.336 Uiso 1 1 calc R . .
O16 O 1.0309(10) 0.8893(7) -0.1149(5) 0.140(5) Uani 1 1 d . . .
O15 O 0.7824(12) 0.9908(7) -0.0050(6) 0.165(7) Uani 1 1 d D . .
C38A C 0.747(3) 1.0012(18) 0.0507(19) 0.146(19) Uani 0.50(3) 1 d PU B 1
H38A H 0.6950 0.9657 0.0536 0.220 Uiso 0.50(3) 1 calc PR B 1
H38B H 0.7184 1.0491 0.0509 0.220 Uiso 0.50(3) 1 calc PR B 1
H38C H 0.8047 0.9960 0.0859 0.220 Uiso 0.50(3) 1 calc PR B 1
C38B C 0.703(3) 1.014(3) -0.0635(14) 0.28(4) Uani 0.50(3) 1 d PDU B 2
H38D H 0.6672 1.0569 -0.0541 0.420 Uiso 0.50(3) 1 calc PR B 2
H38E H 0.6540 0.9756 -0.0763 0.420 Uiso 0.50(3) 1 calc PR B 2
H38F H 0.7387 1.0247 -0.0969 0.420 Uiso 0.50(3) 1 calc PR B 2
O18 O 0.3941(19) 0.7889(16) 0.3429(10) 0.137(10) Uani 0.50 1 d P C 2

loop_
_atom_site_aniso_label
_atom_site_aniso_U_11
_atom_site_aniso_U_22
_atom_site_aniso_U_33
_atom_site_aniso_U_23
_atom_site_aniso_U_13
_atom_site_aniso_U_12
O17 0.056(10) 0.100(13) 0.042(9) -0.006(9) 0.004(7) -0.013(9)
C43 0.11(3) 0.19(4) 0.041(15) 0.01(2) 0.032(16) 0.04(3)
C42 0.45(11) 0.21(6) 0.07(3) 0.00(3) 0.09(4) 0.09(7)
C41 0.11(3) 0.32(7) 0.09(3) 0.02(4) 0.07(2) -0.02(4)
C40 0.10(3) 0.19(4) 0.11(3) 0.02(3) 0.06(2) -0.06(3)
C32 0.050(6) 0.044(6) 0.041(5) 0.019(4) 0.024(5) 0.020(5)
C33 0.065(7) 0.054(7) 0.065(7) 0.038(6) 0.029(6) 0.024(6)
C34 0.112(12) 0.087(10) 0.117(12) 0.067(9) 0.055(10) 0.068(9)
C35 0.159(15) 0.126(13) 0.111(12) 0.097(11) 0.091(12) 0.094(12)
C36 0.141(14) 0.107(12) 0.077(9) 0.062(9) 0.064(10) 0.056(11)
C37 0.082(8) 0.062(7) 0.061(7) 0.034(6) 0.042(7) 0.036(6)
C1 0.025(4) 0.020(4) 0.021(4) -0.002(3) 0.006(3) -0.001(3)
C2 0.014(4) 0.025(4) 0.029(4) -0.007(3) 0.002(3) 0.010(3)
C3 0.022(4) 0.028(5) 0.041(5) -0.017(4) -0.007(4) 0.006(4)
C4 0.026(4) 0.023(4) 0.044(5) 0.018(4) 0.004(4) -0.002(3)
C5 0.025(5) 0.045(6) 0.069(7) 0.036(5) -0.018(5) -0.016(4)
C6 0.030(5) 0.042(6) 0.068(7) -0.043(5) -0.011(5) 0.011(4)
C7 0.041(6) 0.043(6) 0.051(6) -0.005(5) 0.025(5) 0.000(4)
C8 0.031(5) 0.048(6) 0.052(6) -0.005(5) 0.001(5) -0.003(4)
C9 0.044(6) 0.101(10) 0.063(7) -0.050(7) 0.021(6) -0.036(6)
C10 0.048(7) 0.081(9) 0.063(7) -0.028(6) 0.015(6) -0.018(6)
C11 0.038(6) 0.087(9) 0.055(7) -0.008(6) 0.015(5) -0.008(6)
C12 0.030(6) 0.106(10) 0.054(7) -0.011(7) 0.004(5) -0.002(6)
C13 0.019(4) 0.020(4) 0.024(4) -0.002(3) 0.002(3) -0.003(3)
C14 0.033(5) 0.019(4) 0.023(4) 0.003(3) -0.003(3) -0.003(3)
C15 0.058(6) 0.038(5) 0.023(5) 0.008(4) -0.001(4) -0.017(5)
C16 0.045(6) 0.043(6) 0.028(5) 0.001(4) -0.001(4) -0.024(4)
C17 0.067(7) 0.043(6) 0.020(5) -0.008(4) -0.009(4) 0.031(5)
C18 0.061(7) 0.040(6) 0.024(5) 0.002(4) -0.006(4) -0.028(5)
C19 0.028(4) 0.021(4) 0.035(5) 0.003(4) 0.001(4) 0.003(3)
C20 0.030(5) 0.024(4) 0.042(5) 0.004(4) 0.005(4) 0.004(4)
C21 0.031(5) 0.044(6) 0.056(6) 0.018(5) 0.017(5) 0.018(4)
C22 0.036(5) 0.022(4) 0.052(6) -0.016(4) 0.017(4) -0.011(4)
C23 0.035(5) 0.027(5) 0.058(6) -0.014(4) 0.017(4) -0.011(4)
C24 0.035(5) 0.028(5) 0.051(6) 0.016(4) 0.008(4) 0.013(4)
C25 0.030(5) 0.017(4) 0.027(4) -0.004(3) 0.002(4) 0.002(3)
C26 0.023(4) 0.025(4) 0.044(5) -0.006(4) 0.002(4) 0.003(4)
C27 0.040(5) 0.045(6) 0.035(5) -0.019(4) -0.005(4) 0.018(4)
C28 0.034(5) 0.047(6) 0.045(6) -0.023(5) -0.008(4) 0.012(4)
C29 0.058(7) 0.037(6) 0.059(7) -0.009(5) 0.006(6) 0.020(5)
C30 0.036(5) 0.036(5) 0.050(6) -0.013(4) -0.008(4) 0.007(4)
C31 0.020(4) 0.033(5) 0.027(4) 0.007(4) 0.002(3) 0.007(4)
N1 0.025(4) 0.017(3) 0.033(4) 0.006(3) -0.001(3) -0.004(3)
N2 0.015(3) 0.031(4) 0.050(5) -0.004(3) -0.011(3) -0.006(3)
N3 0.036(4) 0.021(3) 0.023(4) -0.003(3) -0.003(3) 0.007(3)
N4 0.019(3) 0.019(3) 0.031(4) -0.003(3) -0.006(3) 0.000(3)
N5 0.031(4) 0.033(4) 0.032(4) -0.007(3) 0.001(3) 0.006(3)
O1 0.014(2) 0.016(3) 0.018(3) -0.002(2) 0.000(2) -0.003(2)
O2 0.014(2) 0.015(2) 0.023(3) -0.001(2) -0.002(2) -0.001(2)
O3 0.019(3) 0.028(3) 0.034(3) -0.012(3) -0.005(2) 0.007(2)
O4 0.020(3) 0.020(3) 0.035(3) -0.011(2) -0.004(2) 0.002(2)
O5 0.035(4) 0.124(8) 0.058(5) -0.017(5) 0.005(4) -0.011(4)
O6 0.027(3) 0.057(5) 0.052(4) 0.002(3) 0.000(3) -0.004(3)
O7 0.037(3) 0.022(3) 0.017(3) 0.001(2) -0.009(2) -0.001(2)
O8 0.031(3) 0.018(3) 0.022(3) -0.001(2) -0.006(2) -0.006(2)
O9 0.028(3) 0.023(3) 0.034(3) 0.010(2) 0.006(3) 0.012(2)
O10 0.039(4) 0.039(4) 0.041(4) 0.007(3) 0.011(3) 0.020(3)
O11 0.021(3) 0.024(3) 0.032(3) 0.000(2) -0.009(2) 0.010(2)
O12 0.022(3) 0.024(3) 0.027(3) -0.008(2) -0.005(2) 0.000(2)
O13 0.022(3) 0.027(3) 0.023(3) 0.001(2) 0.004(2) 0.003(2)
O14 0.052(4) 0.037(4) 0.038(3) 0.014(3) 0.020(3) 0.026(3)
Ni1 0.0149(5) 0.0156(5) 0.0183(5) -0.0036(4) -0.0034(4) 0.0026(4)
Ni2 0.0141(5) 0.0108(4) 0.0184(5) -0.0010(4) -0.0014(4) -0.0005(4)
Ni3 0.0145(5) 0.0112(5) 0.0200(5) 0.0017(4) -0.0002(4) -0.0006(4)
Ni4 0.0225(5) 0.0207(5) 0.0280(6) -0.0013(4) 0.0038(4) 0.0041(4)
C39 0.30(3) 0.24(3) 0.18(2) 0.18(2) 0.17(2) 0.15(2)
O16 0.184(12) 0.154(10) 0.114(9) 0.099(8) 0.105(9) 0.086(9)
O15 0.221(15) 0.146(11) 0.153(11) 0.077(9) 0.094(11) 0.139(11)
C38A 0.18(3) 0.10(3) 0.21(4) 0.06(2) 0.15(3) 0.10(2)
C38B 0.39(7) 0.30(5) 0.20(4) 0.18(4) 0.17(4) 0.32(5)
O18 0.110(18) 0.24(3) 0.067(13) -0.040(16) 0.030(13) -0.013(19)

loop_
_atom_type_symbol
_atom_type_description
_atom_type_scat_dispersion_real
_atom_type_scat_dispersion_imag
_atom_type_scat_source
C C 0.0033 0.0016 'International Tables Vol C Tables 4.2.6.8 and 6.1.1.4'
H H 0.0000 0.0000 'International Tables Vol C Tables 4.2.6.8 and 6.1.1.4'
N N 0.0061 0.0033 'International Tables Vol C Tables 4.2.6.8 and 6.1.1.4'
O O 0.0106 0.0060 'International Tables Vol C Tables 4.2.6.8 and 6.1.1.4'
Ni Ni 0.3393 1.1124 'International Tables Vol C Tables 4.2.6.8 and 6.1.1.4'

loop_
_geom_angle_atom_site_label_1
_geom_angle_atom_site_label_2
_geom_angle_atom_site_label_3
_geom_angle
_geom_angle_site_symmetry_1
_geom_angle_site_symmetry_3
C43 O17 C40 108.0 . .
O17 C43 C42 108.0 . .
O17 C43 H43A 110.1 . .
C42 C43 H43A 110.1 . .
O17 C43 H43B 110.1 . .
C42 C43 H43B 110.1 . .
H43A C43 H43B 108.4 . .
C41 C42 C43 108.0 . .
C41 C42 H42A 110.1 . .
C43 C42 H42A 110.1 . .
C41 C42 H42B 110.1 . .
C43 C42 H42B 110.1 . .
H42A C42 H42B 108.4 . .
C42 C41 C40 108.0 . .
C42 C41 H41A 110.1 . .
C40 C41 H41A 110.1 . .
C42 C41 H41B 110.1 . .
C40 C41 H41B 110.1 . .
H41A C41 H41B 108.4 . .
O17 C40 C41 108.0 . .
O17 C40 H40A 110.1 . .
C41 C40 H40A 110.1 . .
O17 C40 H40B 110.1 . .
C41 C40 H40B 110.1 . .
H40A C40 H40B 108.4 . .
C33 C32 C37 120.0 . .
C33 C32 C31 119.2(5) . .
C37 C32 C31 120.7(5) . .
C34 C33 C32 120.0 . .
C34 C33 H33 120.0 . .
C32 C33 H33 120.0 . .
O15 C34 C33 120.5(7) . .
O15 C34 C35 119.5(7) . .
C33 C34 C35 120.0 . .
C36 C35 C34 120.0 . .
C36 C35 H35 120.0 . .
C34 C35 H35 120.0 . .
O16 C36 C35 124.2(6) . .
O16 C36 C37 115.8(6) . .
C35 C36 C37 120.0 . .
C36 C37 C32 120.0 . .
C36 C37 H37 120.0 . .
C32 C37 H37 120.0 . .
O4 C1 O3 127.7(7) . .
O4 C1 C2 117.8(7) . .
O3 C1 C2 114.5(7) . .
C3 C2 C6 118.0(7) . .
C3 C2 C1 122.1(7) . .
C6 C2 C1 119.9(7) . .
C2 C3 C4 119.9(7) . 2_655
C2 C3 H3 120.0 . .
C4 C3 H3 120.0 2_655 .
N1 C4 C3 122.7(7) . 2_645
N1 C4 H4 118.6 . .
C3 C4 H4 118.6 2_645 .
N1 C5 C6 122.8(8) . 2_645
N1 C5 H5 118.6 . .
C6 C5 H5 118.6 2_645 .
C2 C6 C5 119.4(8) . 2_655
C2 C6 H6 120.3 . .
C5 C6 H6 120.3 2_655 .
O5 C7 O6 128.0(9) . .
O5 C7 C8 117.1(10) . 1_655
O6 C7 C8 114.9(8) . 1_655
C12 C8 C9 118.2(10) . .
C12 C8 C7 122.0(9) . 1_455
C9 C8 C7 119.7(9) . 1_455
C8 C9 C10 118.6(10) . .
C8 C9 H9 120.7 . .
C10 C9 H9 120.7 . .
N2 C10 C9 124.8(10) . .
N2 C10 H10 117.6 . .
C9 C10 H10 117.6 . .
N2 C11 C12 123.5(10) . .
N2 C11 H11 118.3 . .
C12 C11 H11 118.3 . .
C8 C12 C11 120.3(11) . .
C8 C12 H12 119.9 . .
C11 C12 H12 119.9 . .
O7 C13 O8 127.4(7) . .
O7 C13 C14 115.9(6) . .
O8 C13 C14 116.8(7) . .
C18 C14 C15 117.4(8) . .
C18 C14 C13 123.1(7) . .
C15 C14 C13 119.5(7) . .
C16 C15 C14 119.2(8) . .
C16 C15 H15 120.4 . .
C14 C15 H15 120.4 . .
N3 C16 C15 123.6(8) 4_676 .
N3 C16 H16 118.2 4_676 .
C15 C16 H16 118.2 . .
N3 C17 C18 122.7(8) . 4_575
N3 C17 H17 118.7 . .
C18 C17 H17 118.7 4_575 .
C14 C18 C17 120.2(8) . 4_676
C14 C18 H18 119.9 . .
C17 C18 H18 119.9 4_676 .
O10 C19 O9 127.1(7) . .
O10 C19 C20 115.0(7) . .
O9 C19 C20 117.9(7) . .
C24 C20 C21 116.5(8) . .
C24 C20 C19 118.6(7) . .
C21 C20 C19 124.9(8) . .
C22 C21 C20 120.9(8) 2_745 .
C22 C21 H21 119.5 2_745 .
C20 C21 H21 119.5 . .
N4 C22 C21 123.0(8) . 2_755
N4 C22 H22 118.5 . .
C21 C22 H22 118.5 2_755 .
N4 C23 C24 123.0(8) . 2_755
N4 C23 H23 118.5 . .
C24 C23 H23 118.5 2_755 .
C23 C24 C20 120.0(8) 2_745 .
C23 C24 H24 120.0 2_745 .
C20 C24 H24 120.0 . .
O11 C25 O12 127.8(7) . .
O11 C25 C26 116.4(7) . .
O12 C25 C26 115.8(7) . .
C30 C26 C27 118.3(8) . .
C30 C26 C25 121.6(8) . .
C27 C26 C25 119.8(7) . .
C26 C27 C28 119.5(8) . 3_765
C26 C27 H27 120.2 . .
C28 C27 H27 120.2 3_765 .
N5 C28 C27 123.3(8) . 3_765
N5 C28 H28 118.3 . .
C27 C28 H28 118.3 3_765 .
N5 C29 C30 125.0(9) . 3_765
N5 C29 H29 117.5 . .
C30 C29 H29 117.5 3_765 .
C26 C30 C29 117.4(9) . 3_765
C26 C30 H30 121.3 . .
C29 C30 H30 121.3 3_765 .
O14 C31 O13 124.4(7) . .
O14 C31 C32 117.6(6) . .
O13 C31 C32 118.0(6) . .
C4 N1 C5 117.1(7) . .
C4 N1 Ni3 125.1(5) . .
C5 N1 Ni3 117.8(5) . .
C10 N2 C11 114.3(8) . .
C10 N2 Ni1 123.6(7) . .
C11 N2 Ni1 119.0(6) . .
C16 N3 C17 116.6(7) 4_575 .
C16 N3 Ni1 121.2(5) 4_575 .
C17 N3 Ni1 122.1(5) . .
C22 N4 C23 116.6(7) . .
C22 N4 Ni2 129.1(5) . .
C23 N4 Ni2 113.7(5) . .
C29 N5 C28 116.2(7) . .
C29 N5 Ni4 125.1(6) . .
C28 N5 Ni4 117.9(6) . .
Ni1 O1 Ni2 99.1(2) . .
Ni1 O1 Ni3 129.1(2) . .
Ni2 O1 Ni3 91.04(18) . .
Ni1 O1 H1 111.1 . .
Ni2 O1 H1 111.1 . .
Ni3 O1 H1 111.1 . .
Ni4 O2 Ni2 129.4(2) . .
Ni4 O2 Ni3 101.6(2) . .
Ni2 O2 Ni3 92.22(19) . .
Ni4 O2 H2 110.1 . .
Ni2 O2 H2 110.1 . .
Ni3 O2 H2 110.1 . .
C1 O3 Ni1 128.7(5) . .
C1 O4 Ni2 127.3(5) . .
C7 O6 Ni4 121.9(6) . .
C13 O7 Ni2 127.6(5) . .
C13 O8 Ni3 122.9(5) . .
C19 O9 Ni3 124.9(5) . .
C19 O10 Ni4 133.6(5) . .
C25 O11 Ni1 131.4(5) . .
C25 O12 Ni3 127.3(5) . .
C25 O12 Ni4 128.0(5) . .
Ni3 O12 Ni4 91.87(19) . .
C31 O13 Ni2 128.5(5) . .
C31 O13 Ni1 132.0(5) . .
Ni2 O13 Ni1 93.70(19) . .
C31 O14 Ni4 130.4(5) . .
O1 Ni1 O3 95.2(2) . .
O1 Ni1 O11 92.00(19) . .
O3 Ni1 O11 171.3(2) . .
O1 Ni1 N3 170.1(2) . .
O3 Ni1 N3 87.7(2) . .
O11 Ni1 N3 86.0(2) . .
O1 Ni1 N2 97.9(2) . .
O3 Ni1 N2 83.6(3) . .
O11 Ni1 N2 90.5(2) . .
N3 Ni1 N2 91.9(3) . .
O1 Ni1 O13 79.66(19) . .
O3 Ni1 O13 85.1(2) . .
O11 Ni1 O13 101.1(2) . .
N3 Ni1 O13 91.2(2) . .
N2 Ni1 O13 168.2(2) . .
O2 Ni2 O7 90.1(2) . .
O2 Ni2 O1 85.36(19) . .
O7 Ni2 O1 93.3(2) . .
O2 Ni2 O4 176.4(2) . .
O7 Ni2 O4 90.1(2) . .
O1 Ni2 O4 91.1(2) . .
O2 Ni2 N4 97.2(2) . .
O7 Ni2 N4 84.9(2) . .
O1 Ni2 N4 176.9(2) . .
O4 Ni2 N4 86.4(2) . .
O2 Ni2 O13 88.98(19) . .
O7 Ni2 O13 173.8(2) . .
O1 Ni2 O13 80.48(19) . .
O4 Ni2 O13 90.5(2) . .
N4 Ni2 O13 101.3(2) . .
O2 Ni2 Ni3 44.16(13) . .
O7 Ni2 Ni3 78.91(15) . .
O1 Ni2 Ni3 44.53(13) . .
O4 Ni2 Ni3 132.44(15) . .
N4 Ni2 Ni3 137.24(17) . .
O13 Ni2 Ni3 96.17(14) . .
O2 Ni3 O1 84.77(19) . .
O2 Ni3 O8 94.1(2) . .
O1 Ni3 O8 93.3(2) . .
O2 Ni3 O9 93.6(2) . .
O1 Ni3 O9 178.4(2) . .
O8 Ni3 O9 86.9(2) . .
O2 Ni3 N1 175.8(2) . .
O1 Ni3 N1 93.7(2) . .
O8 Ni3 N1 89.9(2) . .
O9 Ni3 N1 87.9(2) . .
O2 Ni3 O12 81.5(2) . .
O1 Ni3 O12 91.16(19) . .
O8 Ni3 O12 173.4(2) . .
O9 Ni3 O12 88.5(2) . .
N1 Ni3 O12 94.6(2) . .
O2 Ni3 Ni2 43.62(13) . .
O1 Ni3 Ni2 44.43(13) . .
O8 Ni3 Ni2 81.75(14) . .
O9 Ni3 Ni2 134.08(16) . .
N1 Ni3 Ni2 136.03(18) . .
O12 Ni3 Ni2 98.16(14) . .
O2 Ni4 O10 91.8(2) . .
O2 Ni4 O14 95.4(2) . .
O10 Ni4 O14 172.8(2) . .
O2 Ni4 O6 98.3(2) . .
O10 Ni4 O6 86.9(3) . .
O14 Ni4 O6 91.1(3) . .
O2 Ni4 N5 173.0(2) . .
O10 Ni4 N5 86.7(3) . .
O14 Ni4 N5 86.3(3) . .
O6 Ni4 N5 88.4(3) . .
O2 Ni4 O12 79.12(19) . .
O10 Ni4 O12 82.0(2) . .
O14 Ni4 O12 100.3(2) . .
O6 Ni4 O12 168.5(2) . .
N5 Ni4 O12 93.9(2) . .
O16 C39 H39A 109.5 . .
O16 C39 H39B 109.5 . .
H39A C39 H39B 109.5 . .
O16 C39 H39C 109.5 . .
H39A C39 H39C 109.5 . .
H39B C39 H39C 109.5 . .
C36 O16 C39 117.7(12) . .
C34 O15 C38A 121.9(15) . .
C34 O15 C38B 120.2(17) . .
C38A O15 C38B 113(2) . .
O15 C38A H38A 109.5 . .
O15 C38A H38B 109.5 . .
O15 C38A H38C 109.5 . .
O15 C38B H38D 109.5 . .
O15 C38B H38E 109.5 . .
H38D C38B H38E 109.5 . .
O15 C38B H38F 109.5 . .
H38D C38B H38F 109.5 . .
H38E C38B H38F 109.5 . .

loop_
_geom_bond_atom_site_label_1
_geom_bond_atom_site_label_2
_geom_bond_distance
_geom_bond_site_symmetry_2
O17 C43 1.4200 .
O17 C40 1.4200 .
C43 C42 1.4200 .
C43 H43A 0.9700 .
C43 H43B 0.9700 .
C42 C41 1.4200 .
C42 H42A 0.9700 .
C42 H42B 0.9700 .
C41 C40 1.4200 .
C41 H41A 0.9700 .
C41 H41B 0.9700 .
C40 H40A 0.9700 .
C40 H40B 0.9700 .
C32 C33 1.3900 .
C32 C37 1.3900 .
C32 C31 1.490(9) .
C33 C34 1.3900 .
C33 H33 0.9300 .
C34 O15 1.364(11) .
C34 C35 1.3900 .
C35 C36 1.3900 .
C35 H35 0.9300 .
C36 O16 1.356(10) .
C36 C37 1.3900 .
C37 H37 0.9300 .
C1 O4 1.235(9) .
C1 O3 1.252(9) .
C1 C2 1.516(10) .
C2 C3 1.366(11) .
C2 C6 1.373(11) .
C3 C4 1.379(10) 2_655
C3 H3 0.9300 .
C4 N1 1.333(10) .
C4 C3 1.379(10) 2_645
C4 H4 0.9300 .
C5 N1 1.343(10) .
C5 C6 1.379(11) 2_645
C5 H5 0.9300 .
C6 C5 1.379(11) 2_655
C6 H6 0.9300 .
C7 O5 1.242(11) .
C7 O6 1.243(12) .
C7 C8 1.545(13) 1_655
C8 C12 1.338(14) .
C8 C9 1.355(13) .
C8 C7 1.545(13) 1_455
C9 C10 1.402(14) .
C9 H9 0.9300 .
C10 N2 1.330(12) .
C10 H10 0.9300 .
C11 N2 1.345(12) .
C11 C12 1.395(14) .
C11 H11 0.9300 .
C12 H12 0.9300 .
C13 O7 1.252(9) .
C13 O8 1.257(9) .
C13 C14 1.508(11) .
C14 C18 1.361(11) .
C14 C15 1.379(12) .
C15 C16 1.377(12) .
C15 H15 0.9300 .
C16 N3 1.331(10) 4_676
C16 H16 0.9300 .
C17 N3 1.332(11) .
C17 C18 1.385(12) 4_575
C17 H17 0.9300 .
C18 C17 1.385(12) 4_676
C18 H18 0.9300 .
C19 O10 1.248(10) .
C19 O9 1.255(9) .
C19 C20 1.512(11) .
C20 C24 1.377(12) .
C20 C21 1.379(12) .
C21 C22 1.367(11) 2_745
C21 H21 0.9300 .
C22 N4 1.329(10) .
C22 C21 1.367(11) 2_755
C22 H22 0.9300 .
C23 N4 1.354(10) .
C23 C24 1.374(11) 2_755
C23 H23 0.9300 .
C24 C23 1.374(11) 2_745
C24 H24 0.9300 .
C25 O11 1.242(9) .
C25 O12 1.258(9) .
C25 C26 1.538(11) .
C26 C30 1.369(12) .
C26 C27 1.392(12) .
C27 C28 1.393(12) 3_765
C27 H27 0.9300 .
C28 N5 1.329(11) .
C28 C27 1.393(12) 3_765
C28 H28 0.9300 .
C29 N5 1.328(12) .
C29 C30 1.417(13) 3_765
C29 H29 0.9300 .
C30 C29 1.417(13) 3_765
C30 H30 0.9300 .
C31 O14 1.254(9) .
C31 O13 1.260(9) .
N1 Ni3 2.076(6) .
N2 Ni1 2.123(7) .
N3 C16 1.331(10) 4_575
N3 Ni1 2.121(6) .
N4 Ni2 2.081(6) .
N5 Ni4 2.123(7) .
O1 Ni1 2.027(5) .
O1 Ni2 2.056(5) .
O1 Ni3 2.060(5) .
O1 H1 0.9800 .
O2 Ni4 2.022(5) .
O2 Ni2 2.028(5) .
O2 Ni3 2.047(5) .
O2 H2 0.9800 .
O3 Ni1 2.042(5) .
O4 Ni2 2.073(5) .
O6 Ni4 2.030(6) .
O7 Ni2 2.052(5) .
O8 Ni3 2.062(5) .
O9 Ni3 2.062(5) .
O10 Ni4 2.027(6) .
O11 Ni1 2.056(5) .
O12 Ni3 2.132(5) .
O12 Ni4 2.256(5) .
O13 Ni2 2.098(5) .
O13 Ni1 2.160(5) .
O14 Ni4 2.030(6) .
Ni2 Ni3 2.9368(12) .
C39 O16 1.401(16) .
C39 H39A 0.9600 .
C39 H39B 0.9600 .
C39 H39C 0.9600 .
O15 C38A 1.39(3) .
O15 C38B 1.528(19) .
C38A H38A 0.9600 .
C38A H38B 0.9600 .
C38A H38C 0.9600 .
C38B H38D 0.9600 .
C38B H38E 0.9600 .
C38B H38F 0.9600 .
